data_7060865
loop_
_publ_author_name
'Fra\<nov\'a, Paula'
'Marchal\'in, \<Stefan'
'\<Saf\'a\<r, Peter'
'Cve\<cko, Matej'
'Moncol, J\'an'
'\<Z\'idekov\'a, Ivana'
'Othman, Mohamed'
'Da\"ich, Adam'

_publ_section_title
;
 Smart and concise entry to chiral
 spiro[cyclopentane-indolizidine]-tetraol diastereomers as a new
 aza-spirocyclic framework
;
_journal_issue 35
_journal_name_full 'New Journal of Chemistry'
_journal_page_first 15956
_journal_page_last 15967
_journal_paper_doi 10.1039/D1NJ02180J
_journal_volume 45
_journal_year 2021
_chemical_absolute_configuration ad
_chemical_formula_moiety 'C14 H21 N O4'
_chemical_formula_sum 'C14 H21 N O4'
_chemical_formula_weight 267.32
_space_group_crystal_system orthorhombic
_space_group_IT_number 19
_space_group_name_Hall 'P 2ac 2ab'
_space_group_name_H-M_alt 'P 21 21 21'
_atom_sites_solution_hydrogens geom
_atom_sites_solution_primary direct
_audit_creation_date 2021-03-13
_audit_creation_method
;
Olex2 1.3
(compiled 2020.11.12 svn.r5f609507 for OlexSys, GUI svn.r6226)
;
_audit_update_record
;
2021-03-13 deposited with the CCDC.	2021-07-27 downloaded from the CCDC.
;
_cell_angle_alpha 90
_cell_angle_beta 90
_cell_angle_gamma 90
_cell_formula_units_Z 8
_cell_length_a 11.1457(2)
_cell_length_b 19.5658(3)
_cell_length_c 12.5717(2)
_cell_measurement_reflns_used 93350
_cell_measurement_temperature 100.0
_cell_measurement_theta_max 72.22
_cell_measurement_theta_min 4.19
_cell_volume 2741.57(8)
_computing_cell_refinement
;
X-Area Recipe 1.33.0.0 (STOE, 2015)
;
_computing_data_collection
;
X-Area Pilatus3_SV 1.31.150.0 (STOE, 2018)
;
_computing_data_reduction
;
X-Area Integrate 1.73.1.0 (STOE, 2018)
X-Area LANA 1.73.2.0 (STOE, 2018)
;
_computing_molecular_graphics 'Olex2 1.3 (Dolomanov et al., 2009)'
_computing_publication_material
;
STOE & Cie GmbH, X-Area, software package for collecting single-crystal or
multi-domain crystal data on STOE area-detector diffractometers, for image 
processing, for the correction and scaling of reflection intensities and 
for outlier rejection, version 1.84, Darmstadt 2018
;
_computing_structure_refinement 'SHELXL 2018/3 (Sheldrick, 2015)'
_computing_structure_solution 'SIR2014  (Burla et al.,  2007)'
_diffrn_ambient_temperature 100
_diffrn_detector 'Pilatus3R 300K'
_diffrn_detector_area_resol_mean 5.81
_diffrn_detector_type 'DECTRIS PILATUS3R 300K'
_diffrn_measured_fraction_theta_full 0.999
_diffrn_measured_fraction_theta_max 0.986
_diffrn_measurement_device 'Eulerian 4-circle diffractometer'
_diffrn_measurement_device_type 'Stoe Stadivari with Xenocs Genix3D Cu HF'
_diffrn_measurement_method '\w scans'
_diffrn_radiation_collimation '0.6 mm diameter'
_diffrn_radiation_monochromator 'Graded multilayer mirror'
_diffrn_radiation_polarisn_norm 270
_diffrn_radiation_type 'Cu K\a'
_diffrn_radiation_wavelength 1.54186
_diffrn_reflns_av_R_equivalents 0.0340
_diffrn_reflns_av_unetI/netI 0.0132
_diffrn_reflns_Laue_measured_fraction_full 0.999
_diffrn_reflns_Laue_measured_fraction_max 0.986
_diffrn_reflns_limit_h_max 13
_diffrn_reflns_limit_h_min -13
_diffrn_reflns_limit_k_max 23
_diffrn_reflns_limit_k_min -23
_diffrn_reflns_limit_l_max 7
_diffrn_reflns_limit_l_min -14
_diffrn_reflns_number 61940
_diffrn_reflns_point_group_measured_fraction_full 0.999
_diffrn_reflns_point_group_measured_fraction_max 0.982
_diffrn_reflns_theta_full 67.686
_diffrn_reflns_theta_max 72.139
_diffrn_reflns_theta_min 4.180
_diffrn_source 'Genix3D Cu HF'
_diffrn_source_current 0.600
_diffrn_source_power 0.030
_diffrn_source_voltage 50
_exptl_absorpt_coefficient_mu 0.777
_exptl_absorpt_correction_T_max 0.8143
_exptl_absorpt_correction_T_min 0.2826
_exptl_absorpt_correction_type multi-scan
_exptl_absorpt_process_details
;
STOE LANA, J. Koziskova, F. Hahn, J. Richter, J. Kozisek, 
Acta Chimica Slovaca, vol. 9, no. 2, 2016, pp. 136 - 140.
;
_exptl_crystal_colour colorless
_exptl_crystal_density_diffrn 1.295
_exptl_crystal_description block
_exptl_crystal_F_000 1152
_exptl_crystal_size_max 0.25
_exptl_crystal_size_mid 0.21
_exptl_crystal_size_min 0.04
_refine_diff_density_max 0.239
_refine_diff_density_min -0.189
_refine_diff_density_rms 0.037
_refine_ls_abs_structure_details
;
 Flack x determined using 2140 quotients [(I+)-(I-)]/[(I+)+(I-)]
 (Parsons, Flack and Wagner, Acta Cryst. B69 (2013) 249-259).
;
_refine_ls_abs_structure_Flack 0.09(7)
_refine_ls_extinction_method none
_refine_ls_goodness_of_fit_ref 1.027
_refine_ls_hydrogen_treatment constr
_refine_ls_matrix_type full
_refine_ls_number_parameters 349
_refine_ls_number_reflns 5314
_refine_ls_number_restraints 0
_refine_ls_restrained_S_all 1.027
_refine_ls_R_factor_all 0.0359
_refine_ls_R_factor_gt 0.0336
_refine_ls_shift/su_max 0.000
_refine_ls_shift/su_mean 0.000
_refine_ls_structure_factor_coef Fsqd
_refine_ls_weighting_details 'w=1/[\s^2^(Fo^2^)+(0.0461P)^2^+0.9121P] where P=(Fo^2^+2Fc^2^)/3'
_refine_ls_weighting_scheme calc
_refine_ls_wR_factor_gt 0.0843
_refine_ls_wR_factor_ref 0.0861
_reflns_Friedel_coverage 0.766
_reflns_Friedel_fraction_full 0.999
_reflns_Friedel_fraction_max 0.978
_reflns_number_gt 5082
_reflns_number_total 5314
_reflns_threshold_expression 'I > 2\s(I)'
_cod_data_source_file d1nj02180j2.cif
_cod_data_source_block 4a
_cod_depositor_comments 'Adding full bibliography for 7060865--7060866.cif.'
_cod_database_code 7060865
_shelx_shelxl_version_number 2018/3
_shelx_space_group_comment
;
The symmetry employed for this shelxl refinement is uniquely defined
by the following loop, which should always be used as a source of
symmetry information in preference to the above space-group names.
They are only intended as comments.
;
_shelx_estimated_absorpt_t_max 0.970
_shelx_estimated_absorpt_t_min 0.830
_olex2_refinement_description
;
1. Fixed Uiso
 At 1.2 times of:
  All C(H) groups, All C(H,H) groups
 At 1.5 times of:
  All C(H,H,H) groups
2.a Ternary CH refined with riding coordinates:
 C2A(H2A), C4A(H4A), C7A(H7A), C9A(H9A), C2B(H2B), C4B(H4B), C7B(H7B), C9B(H9B)
2.b Secondary CH2 refined with riding coordinates:
 C3A(H3AA,H3AB), C5A(H5AA,H5AB), C8A(H8AA,H8AB), C10A(H10A,H10B), C3B(H3BA,
 H3BB), C5B(H5BA,H5BB), C8B(H8BA,H8BB), C10B(H10C,H10D)
2.c Idealised Me refined as rotating group:
 C12A(H12A,H12B,H12C), C13A(H13A,H13B,H13C), C14A(H14A,H14B,H14C), C12B(H12D,
 H12E,H12F), C13B(H13D,H13E,H13F), C14B(H14D,H14E,H14F)
;
_olex2_submission_special_instructions 'No special instructions were received'

loop_
_space_group_symop_operation_xyz
'x, y, z'
'-x+1/2, -y, z+1/2'
'-x, y+1/2, -z+1/2'
'x+1/2, -y+1/2, -z'

loop_
_atom_site_label
_atom_site_type_symbol
_atom_site_fract_x
_atom_site_fract_y
_atom_site_fract_z
_atom_site_U_iso_or_equiv
_atom_site_adp_type
_atom_site_occupancy
_atom_site_site_symmetry_order
_atom_site_calc_flag
_atom_site_refinement_flags_posn
_atom_site_refinement_flags_adp
_atom_site_refinement_flags_occupancy
_atom_site_disorder_assembly
_atom_site_disorder_group
O1A O 0.80500(14) 0.69135(9) -0.03917(13) 0.0320(4) Uani 1 1 d . . . . .
O2A O 0.65378(15) 0.77812(9) 0.33240(13) 0.0342(4) Uani 1 1 d . . . . .
O3A O 0.47883(16) 0.66979(8) 0.35953(13) 0.0324(4) Uani 1 1 d . . . . .
O4A O 0.36589(17) 0.76783(8) 0.36417(15) 0.0402(5) Uani 1 1 d . . . . .
N1A N 0.64056(16) 0.69941(9) 0.06841(14) 0.0229(4) Uani 1 1 d . . . . .
C1A C 0.6975(2) 0.68352(11) -0.02271(17) 0.0244(4) Uani 1 1 d . . . . .
C2A C 0.6052(2) 0.65688(12) -0.10255(18) 0.0292(5) Uani 1 1 d . . . . .
H2A H 0.633341 0.612944 -0.134653 0.035 Uiso 1 1 calc R U . . .
C3A C 0.4944(2) 0.64449(12) -0.03286(19) 0.0287(5) Uani 1 1 d . . . . .
H3AA H 0.420049 0.655912 -0.072154 0.034 Uiso 1 1 calc R U . . .
H3AB H 0.490312 0.596112 -0.010055 0.034 Uiso 1 1 calc R U . . .
C4A C 0.51010(19) 0.69176(11) 0.06340(17) 0.0234(4) Uani 1 1 d . . . . .
H4A H 0.471800 0.737025 0.048887 0.028 Uiso 1 1 calc R U . . .
C5A C 0.4649(2) 0.66336(11) 0.16800(18) 0.0265(5) Uani 1 1 d . . . . .
H5AA H 0.493399 0.615725 0.176053 0.032 Uiso 1 1 calc R U . . .
H5AB H 0.376069 0.662503 0.166934 0.032 Uiso 1 1 calc R U . . .
C6A C 0.5070(2) 0.70530(11) 0.26323(17) 0.0240(4) Uani 1 1 d . . . . .
C7A C 0.6414(2) 0.72072(12) 0.26362(17) 0.0260(5) Uani 1 1 d . . . . .
H7A H 0.685762 0.680906 0.294325 0.031 Uiso 1 1 calc R U . . .
C8A C 0.6943(2) 0.73845(12) 0.15384(17) 0.0269(5) Uani 1 1 d . . . . .
H8AA H 0.682199 0.787764 0.139880 0.032 Uiso 1 1 calc R U . . .
H8AB H 0.781801 0.729680 0.154888 0.032 Uiso 1 1 calc R U . . .
C9A C 0.4493(2) 0.77619(11) 0.28028(17) 0.0231(4) Uani 1 1 d . . . . .
H9A H 0.408741 0.792565 0.214063 0.028 Uiso 1 1 calc R U . . .
C10A C 0.5543(2) 0.82186(12) 0.3093(2) 0.0315(5) Uani 1 1 d . . . . .
H10A H 0.573979 0.852696 0.249408 0.038 Uiso 1 1 calc R U . . .
H10B H 0.534226 0.850078 0.372244 0.038 Uiso 1 1 calc R U . . .
C11A C 0.3850(2) 0.70356(11) 0.41691(18) 0.0264(5) Uani 1 1 d . . . . .
C12A C 0.2699(2) 0.66377(13) 0.4112(2) 0.0323(5) Uani 1 1 d . . . . .
H12A H 0.245769 0.658623 0.336694 0.049 Uiso 1 1 calc R U . . .
H12B H 0.207094 0.688197 0.450317 0.049 Uiso 1 1 calc R U . . .
H12C H 0.281832 0.618520 0.442933 0.049 Uiso 1 1 calc R U . . .
C13A C 0.4275(2) 0.71450(12) 0.5299(2) 0.0320(5) Uani 1 1 d . . . . .
H13A H 0.439812 0.670119 0.564369 0.048 Uiso 1 1 calc R U . . .
H13B H 0.366940 0.740520 0.569405 0.048 Uiso 1 1 calc R U . . .
H13C H 0.503191 0.739958 0.529257 0.048 Uiso 1 1 calc R U . . .
C14A C 0.5856(3) 0.71040(15) -0.1891(2) 0.0422(6) Uani 1 1 d . . . . .
H14A H 0.554375 0.752427 -0.156982 0.063 Uiso 1 1 calc R U . . .
H14B H 0.527913 0.693023 -0.241282 0.063 Uiso 1 1 calc R U . . .
H14C H 0.662060 0.720127 -0.224531 0.063 Uiso 1 1 calc R U . . .
O1B O 0.74886(17) 0.56130(9) 0.26147(13) 0.0358(4) Uani 1 1 d . . . . .
O2B O 0.39601(15) 0.43291(9) 0.41926(13) 0.0320(4) Uani 1 1 d . . . . .
O3B O 0.39675(14) 0.54119(8) 0.57485(13) 0.0280(3) Uani 1 1 d . . . . .
O4B O 0.38309(15) 0.44558(8) 0.67843(13) 0.0304(4) Uani 1 1 d . . . . .
N1B N 0.70365(17) 0.49993(9) 0.41156(14) 0.0239(4) Uani 1 1 d . . . . .
C1B C 0.7599(2) 0.55004(11) 0.35692(18) 0.0275(5) Uani 1 1 d . . . . .
C2B C 0.8374(2) 0.59042(12) 0.43501(18) 0.0293(5) Uani 1 1 d . . . . .
H2B H 0.795903 0.634566 0.450894 0.035 Uiso 1 1 calc R U . . .
C3B C 0.8360(2) 0.54657(12) 0.53602(19) 0.0281(5) Uani 1 1 d . . . . .
H3BA H 0.908400 0.517314 0.539645 0.034 Uiso 1 1 calc R U . . .
H3BB H 0.833151 0.575755 0.600298 0.034 Uiso 1 1 calc R U . . .
C4B C 0.7229(2) 0.50303(11) 0.52728(17) 0.0242(5) Uani 1 1 d . . . . .
H4B H 0.737293 0.456256 0.556700 0.029 Uiso 1 1 calc R U . . .
C5B C 0.6126(2) 0.53521(11) 0.57857(17) 0.0242(4) Uani 1 1 d . . . . .
H5BA H 0.620408 0.532573 0.656901 0.029 Uiso 1 1 calc R U . . .
H5BB H 0.608581 0.584102 0.558570 0.029 Uiso 1 1 calc R U . . .
C6B C 0.4972(2) 0.50009(10) 0.54489(17) 0.0239(4) Uani 1 1 d . . . . .
C7B C 0.4851(2) 0.48552(11) 0.42517(17) 0.0259(5) Uani 1 1 d . . . . .
H7B H 0.455168 0.527405 0.388101 0.031 Uiso 1 1 calc R U . . .
C8B C 0.6024(2) 0.46132(12) 0.37228(18) 0.0272(5) Uani 1 1 d . . . . .
H8BA H 0.614819 0.412167 0.387398 0.033 Uiso 1 1 calc R U . . .
H8BB H 0.596280 0.467062 0.294233 0.033 Uiso 1 1 calc R U . . .
C9B C 0.4684(2) 0.43076(11) 0.59794(18) 0.0256(5) Uani 1 1 d . . . . .
H9B H 0.542287 0.409699 0.628927 0.031 Uiso 1 1 calc R U . . .
C10B C 0.4193(2) 0.38739(12) 0.5066(2) 0.0319(5) Uani 1 1 d . . . . .
H10C H 0.478707 0.352270 0.485610 0.038 Uiso 1 1 calc R U . . .
H10D H 0.344515 0.364091 0.528677 0.038 Uiso 1 1 calc R U . . .
C11B C 0.3299(2) 0.51099(11) 0.65910(18) 0.0262(5) Uani 1 1 d . . . . .
C12B C 0.3427(2) 0.55367(14) 0.7589(2) 0.0368(6) Uani 1 1 d . . . . .
H12D H 0.427484 0.556057 0.779200 0.055 Uiso 1 1 calc R U . . .
H12E H 0.296526 0.532688 0.816637 0.055 Uiso 1 1 calc R U . . .
H12F H 0.312390 0.599881 0.745429 0.055 Uiso 1 1 calc R U . . .
C13B C 0.2012(2) 0.50313(13) 0.6233(2) 0.0366(6) Uani 1 1 d . . . . .
H13D H 0.167774 0.548191 0.606487 0.055 Uiso 1 1 calc R U . . .
H13E H 0.154079 0.482019 0.680317 0.055 Uiso 1 1 calc R U . . .
H13F H 0.198233 0.474098 0.559818 0.055 Uiso 1 1 calc R U . . .
C14B C 0.9604(2) 0.60652(15) 0.3898(2) 0.0407(6) Uani 1 1 d . . . . .
H14D H 1.002746 0.563790 0.374042 0.061 Uiso 1 1 calc R U . . .
H14E H 1.006538 0.633002 0.441793 0.061 Uiso 1 1 calc R U . . .
H14F H 0.951462 0.633160 0.324234 0.061 Uiso 1 1 calc R U . . .

loop_
_atom_site_aniso_label
_atom_site_aniso_U_11
_atom_site_aniso_U_22
_atom_site_aniso_U_33
_atom_site_aniso_U_23
_atom_site_aniso_U_13
_atom_site_aniso_U_12
O1A 0.0264(8) 0.0381(9) 0.0314(8) -0.0025(7) 0.0078(7) -0.0037(7)
O2A 0.0298(8) 0.0485(10) 0.0242(8) -0.0084(7) -0.0044(7) -0.0022(7)
O3A 0.0404(9) 0.0253(8) 0.0317(9) 0.0103(7) 0.0159(7) 0.0096(7)
O4A 0.0455(10) 0.0280(8) 0.0471(11) 0.0144(8) 0.0244(9) 0.0130(8)
N1A 0.0212(9) 0.0236(8) 0.0241(9) -0.0001(7) 0.0009(7) -0.0004(7)
C1A 0.0262(11) 0.0219(10) 0.0250(11) 0.0014(8) 0.0026(9) -0.0012(8)
C2A 0.0319(12) 0.0287(11) 0.0269(12) -0.0060(9) 0.0023(9) -0.0018(9)
C3A 0.0275(11) 0.0287(11) 0.0298(12) -0.0050(9) -0.0011(10) -0.0033(9)
C4A 0.0198(10) 0.0210(10) 0.0293(11) -0.0017(8) 0.0015(8) -0.0014(8)
C5A 0.0248(11) 0.0206(10) 0.0341(12) -0.0022(9) 0.0080(9) -0.0024(9)
C6A 0.0255(11) 0.0216(10) 0.0247(11) 0.0060(8) 0.0032(8) 0.0023(9)
C7A 0.0252(11) 0.0294(11) 0.0234(11) 0.0039(9) -0.0011(9) 0.0045(9)
C8A 0.0257(11) 0.0297(11) 0.0251(12) -0.0019(9) 0.0013(9) -0.0036(9)
C9A 0.0271(11) 0.0215(10) 0.0205(10) 0.0025(8) 0.0008(8) 0.0030(9)
C10A 0.0349(13) 0.0283(12) 0.0312(12) -0.0083(10) 0.0045(10) -0.0009(10)
C11A 0.0294(11) 0.0212(10) 0.0286(11) 0.0040(9) 0.0067(9) 0.0031(9)
C12A 0.0323(13) 0.0328(12) 0.0319(12) 0.0005(10) -0.0015(10) 0.0017(10)
C13A 0.0323(12) 0.0291(12) 0.0347(13) -0.0046(10) 0.0014(10) 0.0008(10)
C14A 0.0464(16) 0.0523(16) 0.0278(13) 0.0037(11) -0.0043(11) -0.0079(13)
O1B 0.0491(11) 0.0371(9) 0.0213(8) 0.0004(7) 0.0044(7) -0.0004(8)
O2B 0.0289(8) 0.0371(9) 0.0300(8) -0.0088(7) -0.0042(7) -0.0027(7)
O3B 0.0301(8) 0.0231(7) 0.0308(8) 0.0019(6) 0.0068(7) 0.0053(6)
O4B 0.0376(9) 0.0268(8) 0.0270(8) 0.0030(6) 0.0050(7) 0.0035(7)
N1B 0.0263(9) 0.0246(9) 0.0208(9) -0.0027(7) 0.0000(7) 0.0016(7)
C1B 0.0321(12) 0.0251(11) 0.0252(12) -0.0037(9) 0.0042(9) 0.0039(9)
C2B 0.0328(12) 0.0272(11) 0.0278(12) -0.0037(9) 0.0055(10) 0.0005(9)
C3B 0.0254(11) 0.0306(11) 0.0282(11) -0.0012(9) -0.0016(9) 0.0003(9)
C4B 0.0285(12) 0.0233(10) 0.0207(10) -0.0006(8) -0.0024(8) 0.0008(9)
C5B 0.0305(11) 0.0227(10) 0.0193(10) -0.0026(8) -0.0014(9) -0.0010(9)
C6B 0.0277(11) 0.0212(10) 0.0229(10) -0.0016(8) 0.0003(9) 0.0034(8)
C7B 0.0275(11) 0.0269(11) 0.0232(11) -0.0025(8) -0.0041(9) 0.0012(9)
C8B 0.0307(12) 0.0291(11) 0.0217(10) -0.0064(8) -0.0005(9) 0.0002(9)
C9B 0.0269(11) 0.0229(10) 0.0271(11) -0.0007(9) -0.0011(9) 0.0018(9)
C10B 0.0311(12) 0.0277(11) 0.0368(13) -0.0082(10) 0.0042(10) -0.0022(10)
C11B 0.0260(11) 0.0235(10) 0.0291(12) -0.0018(9) 0.0026(9) -0.0004(9)
C12B 0.0407(14) 0.0370(13) 0.0328(13) -0.0080(10) 0.0076(11) -0.0037(11)
C13B 0.0310(12) 0.0302(12) 0.0487(15) 0.0008(11) -0.0018(11) -0.0035(10)
C14B 0.0400(15) 0.0447(15) 0.0374(14) -0.0087(11) 0.0098(11) -0.0135(12)

loop_
_atom_type_symbol
_atom_type_description
_atom_type_scat_dispersion_real
_atom_type_scat_dispersion_imag
_atom_type_scat_source
C C 0.0181 0.0091 'International Tables Vol C Tables 4.2.6.8 and 6.1.1.4'
H H 0.0000 0.0000 'International Tables Vol C Tables 4.2.6.8 and 6.1.1.4'
N N 0.0311 0.0180 'International Tables Vol C Tables 4.2.6.8 and 6.1.1.4'
O O 0.0492 0.0322 'International Tables Vol C Tables 4.2.6.8 and 6.1.1.4'

loop_
_geom_angle_atom_site_label_1
_geom_angle_atom_site_label_2
_geom_angle_atom_site_label_3
_geom_angle
_geom_angle_site_symmetry_1
_geom_angle_site_symmetry_3
_geom_angle_publ_flag
C7A O2A C10A 105.89(16) . . ?
C6A O3A C11A 111.25(16) . . ?
C9A O4A C11A 110.35(17) . . ?
C1A N1A C4A 114.11(18) . . ?
C1A N1A C8A 123.91(18) . . ?
C8A N1A C4A 119.82(17) . . ?
O1A C1A N1A 125.2(2) . . ?
O1A C1A C2A 126.1(2) . . ?
N1A C1A C2A 108.67(19) . . ?
C1A C2A H2A 110.3 . . ?
C1A C2A C3A 102.76(18) . . ?
C3A C2A H2A 110.3 . . ?
C14A C2A C1A 109.29(19) . . ?
C14A C2A H2A 110.3 . . ?
C14A C2A C3A 113.6(2) . . ?
C2A C3A H3AA 110.7 . . ?
C2A C3A H3AB 110.7 . . ?
H3AA C3A H3AB 108.8 . . ?
C4A C3A C2A 105.27(18) . . ?
C4A C3A H3AA 110.7 . . ?
C4A C3A H3AB 110.7 . . ?
N1A C4A C3A 102.09(17) . . ?
N1A C4A H4A 110.0 . . ?
N1A C4A C5A 109.34(18) . . ?
C3A C4A H4A 110.0 . . ?
C5A C4A C3A 115.22(18) . . ?
C5A C4A H4A 110.0 . . ?
C4A C5A H5AA 109.1 . . ?
C4A C5A H5AB 109.1 . . ?
C4A C5A C6A 112.45(17) . . ?
H5AA C5A H5AB 107.8 . . ?
C6A C5A H5AA 109.1 . . ?
C6A C5A H5AB 109.1 . . ?
O3A C6A C5A 109.60(17) . . ?
O3A C6A C7A 107.95(18) . . ?
O3A C6A C9A 103.15(17) . . ?
C5A C6A C7A 114.22(18) . . ?
C5A C6A C9A 117.66(18) . . ?
C7A C6A C9A 103.33(18) . . ?
O2A C7A C6A 104.62(17) . . ?
O2A C7A H7A 109.4 . . ?
O2A C7A C8A 109.23(18) . . ?
C6A C7A H7A 109.4 . . ?
C6A C7A C8A 114.64(18) . . ?
C8A C7A H7A 109.4 . . ?
N1A C8A C7A 112.79(18) . . ?
N1A C8A H8AA 109.0 . . ?
N1A C8A H8AB 109.0 . . ?
C7A C8A H8AA 109.0 . . ?
C7A C8A H8AB 109.0 . . ?
H8AA C8A H8AB 107.8 . . ?
O4A C9A C6A 105.85(17) . . ?
O4A C9A H9A 111.1 . . ?
O4A C9A C10A 113.28(19) . . ?
C6A C9A H9A 111.1 . . ?
C10A C9A C6A 103.97(18) . . ?
C10A C9A H9A 111.1 . . ?
O2A C10A C9A 107.12(18) . . ?
O2A C10A H10A 110.3 . . ?
O2A C10A H10B 110.3 . . ?
C9A C10A H10A 110.3 . . ?
C9A C10A H10B 110.3 . . ?
H10A C10A H10B 108.5 . . ?
O3A C11A O4A 106.21(17) . . ?
O3A C11A C12A 111.13(19) . . ?
O3A C11A C13A 108.03(19) . . ?
O4A C11A C12A 107.78(19) . . ?
O4A C11A C13A 110.84(19) . . ?
C12A C11A C13A 112.7(2) . . ?
C11A C12A H12A 109.5 . . ?
C11A C12A H12B 109.5 . . ?
C11A C12A H12C 109.5 . . ?
H12A C12A H12B 109.5 . . ?
H12A C12A H12C 109.5 . . ?
H12B C12A H12C 109.5 . . ?
C11A C13A H13A 109.5 . . ?
C11A C13A H13B 109.5 . . ?
C11A C13A H13C 109.5 . . ?
H13A C13A H13B 109.5 . . ?
H13A C13A H13C 109.5 . . ?
H13B C13A H13C 109.5 . . ?
C2A C14A H14A 109.5 . . ?
C2A C14A H14B 109.5 . . ?
C2A C14A H14C 109.5 . . ?
H14A C14A H14B 109.5 . . ?
H14A C14A H14C 109.5 . . ?
H14B C14A H14C 109.5 . . ?
C7B O2B C10B 106.27(17) . . ?
C11B O3B C6B 111.89(16) . . ?
C9B O4B C11B 109.85(16) . . ?
C1B N1B C4B 113.89(18) . . ?
C1B N1B C8B 124.62(19) . . ?
C8B N1B C4B 118.23(18) . . ?
O1B C1B N1B 125.5(2) . . ?
O1B C1B C2B 126.4(2) . . ?
N1B C1B C2B 108.12(19) . . ?
C1B C2B H2B 108.3 . . ?
C1B C2B C3B 103.73(18) . . ?
C3B C2B H2B 108.3 . . ?
C14B C2B C1B 112.2(2) . . ?
C14B C2B H2B 108.3 . . ?
C14B C2B C3B 115.8(2) . . ?
C2B C3B H3BA 110.7 . . ?
C2B C3B H3BB 110.7 . . ?
H3BA C3B H3BB 108.8 . . ?
C4B C3B C2B 105.13(18) . . ?
C4B C3B H3BA 110.7 . . ?
C4B C3B H3BB 110.7 . . ?
N1B C4B C3B 102.38(17) . . ?
N1B C4B H4B 110.6 . . ?
N1B C4B C5B 108.53(18) . . ?
C3B C4B H4B 110.6 . . ?
C5B C4B C3B 113.92(18) . . ?
C5B C4B H4B 110.6 . . ?
C4B C5B H5BA 109.2 . . ?
C4B C5B H5BB 109.2 . . ?
H5BA C5B H5BB 107.9 . . ?
C6B C5B C4B 112.21(17) . . ?
C6B C5B H5BA 109.2 . . ?
C6B C5B H5BB 109.2 . . ?
O3B C6B C5B 109.60(16) . . ?
O3B C6B C7B 107.05(17) . . ?
O3B C6B C9B 102.54(17) . . ?
C5B C6B C7B 115.56(19) . . ?
C5B C6B C9B 116.95(18) . . ?
C7B C6B C9B 103.97(17) . . ?
O2B C7B C6B 104.19(17) . . ?
O2B C7B H7B 109.5 . . ?
O2B C7B C8B 110.18(17) . . ?
C6B C7B H7B 109.5 . . ?
C6B C7B C8B 113.85(18) . . ?
C8B C7B H7B 109.5 . . ?
N1B C8B C7B 110.76(17) . . ?
N1B C8B H8BA 109.5 . . ?
N1B C8B H8BB 109.5 . . ?
C7B C8B H8BA 109.5 . . ?
C7B C8B H8BB 109.5 . . ?
H8BA C8B H8BB 108.1 . . ?
O4B C9B C6B 105.53(17) . . ?
O4B C9B H9B 111.0 . . ?
O4B C9B C10B 114.17(18) . . ?
C6B C9B H9B 111.0 . . ?
C10B C9B C6B 103.74(18) . . ?
C10B C9B H9B 111.0 . . ?
O2B C10B C9B 107.13(18) . . ?
O2B C10B H10C 110.3 . . ?
O2B C10B H10D 110.3 . . ?
C9B C10B H10C 110.3 . . ?
C9B C10B H10D 110.3 . . ?
H10C C10B H10D 108.5 . . ?
O3B C11B O4B 106.29(17) . . ?
O3B C11B C12B 109.76(18) . . ?
O3B C11B C13B 108.51(19) . . ?
O4B C11B C12B 108.26(19) . . ?
O4B C11B C13B 110.67(19) . . ?
C13B C11B C12B 113.1(2) . . ?
C11B C12B H12D 109.5 . . ?
C11B C12B H12E 109.5 . . ?
C11B C12B H12F 109.5 . . ?
H12D C12B H12E 109.5 . . ?
H12D C12B H12F 109.5 . . ?
H12E C12B H12F 109.5 . . ?
C11B C13B H13D 109.5 . . ?
C11B C13B H13E 109.5 . . ?
C11B C13B H13F 109.5 . . ?
H13D C13B H13E 109.5 . . ?
H13D C13B H13F 109.5 . . ?
H13E C13B H13F 109.5 . . ?
C2B C14B H14D 109.5 . . ?
C2B C14B H14E 109.5 . . ?
C2B C14B H14F 109.5 . . ?
H14D C14B H14E 109.5 . . ?
H14D C14B H14F 109.5 . . ?
H14E C14B H14F 109.5 . . ?

loop_
_geom_bond_atom_site_label_1
_geom_bond_atom_site_label_2
_geom_bond_distance
_geom_bond_site_symmetry_2
_geom_bond_publ_flag
O1A C1A 1.225(3) . ?
O2A C7A 1.424(3) . ?
O2A C10A 1.431(3) . ?
O3A C6A 1.431(3) . ?
O3A C11A 1.432(3) . ?
O4A C9A 1.415(3) . ?
O4A C11A 1.437(3) . ?
N1A C1A 1.346(3) . ?
N1A C4A 1.463(3) . ?
N1A C8A 1.448(3) . ?
C1A C2A 1.529(3) . ?
C2A H2A 1.0000 . ?
C2A C3A 1.534(3) . ?
C2A C14A 1.526(4) . ?
C3A H3AA 0.9900 . ?
C3A H3AB 0.9900 . ?
C3A C4A 1.533(3) . ?
C4A H4A 1.0000 . ?
C4A C5A 1.514(3) . ?
C5A H5AA 0.9900 . ?
C5A H5AB 0.9900 . ?
C5A C6A 1.525(3) . ?
C6A C7A 1.528(3) . ?
C6A C9A 1.544(3) . ?
C7A H7A 1.0000 . ?
C7A C8A 1.540(3) . ?
C8A H8AA 0.9900 . ?
C8A H8AB 0.9900 . ?
C9A H9A 1.0000 . ?
C9A C10A 1.517(3) . ?
C10A H10A 0.9900 . ?
C10A H10B 0.9900 . ?
C11A C12A 1.502(3) . ?
C11A C13A 1.513(3) . ?
C12A H12A 0.9800 . ?
C12A H12B 0.9800 . ?
C12A H12C 0.9800 . ?
C13A H13A 0.9800 . ?
C13A H13B 0.9800 . ?
C13A H13C 0.9800 . ?
C14A H14A 0.9800 . ?
C14A H14B 0.9800 . ?
C14A H14C 0.9800 . ?
O1B C1B 1.226(3) . ?
O2B C7B 1.432(3) . ?
O2B C10B 1.438(3) . ?
O3B C6B 1.429(3) . ?
O3B C11B 1.424(3) . ?
O4B C9B 1.418(3) . ?
O4B C11B 1.431(3) . ?
N1B C1B 1.351(3) . ?
N1B C4B 1.472(3) . ?
N1B C8B 1.445(3) . ?
C1B C2B 1.528(3) . ?
C2B H2B 1.0000 . ?
C2B C3B 1.533(3) . ?
C2B C14B 1.518(3) . ?
C3B H3BA 0.9900 . ?
C3B H3BB 0.9900 . ?
C3B C4B 1.526(3) . ?
C4B H4B 1.0000 . ?
C4B C5B 1.524(3) . ?
C5B H5BA 0.9900 . ?
C5B H5BB 0.9900 . ?
C5B C6B 1.518(3) . ?
C6B C7B 1.538(3) . ?
C6B C9B 1.545(3) . ?
C7B H7B 1.0000 . ?
C7B C8B 1.542(3) . ?
C8B H8BA 0.9900 . ?
C8B H8BB 0.9900 . ?
C9B H9B 1.0000 . ?
C9B C10B 1.528(3) . ?
C10B H10C 0.9900 . ?
C10B H10D 0.9900 . ?
C11B C12B 1.514(3) . ?
C11B C13B 1.511(3) . ?
C12B H12D 0.9800 . ?
C12B H12E 0.9800 . ?
C12B H12F 0.9800 . ?
C13B H13D 0.9800 . ?
C13B H13E 0.9800 . ?
C13B H13F 0.9800 . ?
C14B H14D 0.9800 . ?
C14B H14E 0.9800 . ?
C14B H14F 0.9800 . ?

loop_
_geom_torsion_atom_site_label_1
_geom_torsion_atom_site_label_2
_geom_torsion_atom_site_label_3
_geom_torsion_atom_site_label_4
_geom_torsion
_geom_torsion_site_symmetry_1
_geom_torsion_site_symmetry_2
_geom_torsion_site_symmetry_3
_geom_torsion_site_symmetry_4
_geom_torsion_publ_flag
O1A C1A C2A C3A 169.1(2) . . . . ?
O1A C1A C2A C14A -70.0(3) . . . . ?
O2A C7A C8A N1A -153.49(18) . . . . ?
O3A C6A C7A O2A -78.3(2) . . . . ?
O3A C6A C7A C8A 162.14(18) . . . . ?
O3A C6A C9A O4A -17.6(2) . . . . ?
O3A C6A C9A C10A 102.00(19) . . . . ?
O4A C9A C10A O2A 101.3(2) . . . . ?
N1A C1A C2A C3A -13.0(2) . . . . ?
N1A C1A C2A C14A 107.9(2) . . . . ?
N1A C4A C5A C6A 53.3(2) . . . . ?
C1A N1A C4A C3A 19.2(2) . . . . ?
C1A N1A C4A C5A 141.73(18) . . . . ?
C1A N1A C8A C7A -151.9(2) . . . . ?
C1A C2A C3A C4A 24.1(2) . . . . ?
C2A C3A C4A N1A -26.1(2) . . . . ?
C2A C3A C4A C5A -144.5(2) . . . . ?
C3A C4A C5A C6A 167.55(19) . . . . ?
C4A N1A C1A O1A 173.9(2) . . . . ?
C4A N1A C1A C2A -4.0(2) . . . . ?
C4A N1A C8A C7A 45.8(3) . . . . ?
C4A C5A C6A O3A -170.28(18) . . . . ?
C4A C5A C6A C7A -49.0(3) . . . . ?
C4A C5A C6A C9A 72.4(2) . . . . ?
C5A C6A C7A O2A 159.58(17) . . . . ?
C5A C6A C7A C8A 40.0(3) . . . . ?
C5A C6A C9A O4A 103.1(2) . . . . ?
C5A C6A C9A C10A -137.25(19) . . . . ?
C6A O3A C11A O4A -9.0(2) . . . . ?
C6A O3A C11A C12A 108.0(2) . . . . ?
C6A O3A C11A C13A -128.0(2) . . . . ?
C6A C7A C8A N1A -36.5(3) . . . . ?
C6A C9A C10A O2A -13.1(2) . . . . ?
C7A O2A C10A C9A 33.6(2) . . . . ?
C7A C6A C9A O4A -129.97(18) . . . . ?
C7A C6A C9A C10A -10.4(2) . . . . ?
C8A N1A C1A O1A 10.6(3) . . . . ?
C8A N1A C1A C2A -167.25(19) . . . . ?
C8A N1A C4A C3A -176.79(18) . . . . ?
C8A N1A C4A C5A -54.3(2) . . . . ?
C9A O4A C11A O3A -3.3(3) . . . . ?
C9A O4A C11A C12A -122.4(2) . . . . ?
C9A O4A C11A C13A 113.8(2) . . . . ?
C9A C6A C7A O2A 30.6(2) . . . . ?
C9A C6A C7A C8A -89.1(2) . . . . ?
C10A O2A C7A C6A -40.1(2) . . . . ?
C10A O2A C7A C8A 83.1(2) . . . . ?
C11A O3A C6A C5A -109.8(2) . . . . ?
C11A O3A C6A C7A 125.3(2) . . . . ?
C11A O3A C6A C9A 16.3(2) . . . . ?
C11A O4A C9A C6A 13.1(2) . . . . ?
C11A O4A C9A C10A -100.2(2) . . . . ?
C14A C2A C3A C4A -93.9(2) . . . . ?
O1B C1B C2B C3B -169.7(2) . . . . ?
O1B C1B C2B C14B -44.0(3) . . . . ?
O2B C7B C8B N1B -157.82(18) . . . . ?
O3B C6B C7B O2B -77.7(2) . . . . ?
O3B C6B C7B C8B 162.22(18) . . . . ?
O3B C6B C9B O4B -19.5(2) . . . . ?
O3B C6B C9B C10B 100.84(19) . . . . ?
O4B C9B C10B O2B 101.7(2) . . . . ?
N1B C1B C2B C3B 11.2(2) . . . . ?
N1B C1B C2B C14B 136.9(2) . . . . ?
N1B C4B C5B C6B 52.2(2) . . . . ?
C1B N1B C4B C3B -20.1(2) . . . . ?
C1B N1B C4B C5B 100.7(2) . . . . ?
C1B N1B C8B C7B -104.2(2) . . . . ?
C1B C2B C3B C4B -22.8(2) . . . . ?
C2B C3B C4B N1B 25.6(2) . . . . ?
C2B C3B C4B C5B -91.4(2) . . . . ?
C3B C4B C5B C6B 165.56(18) . . . . ?
C4B N1B C1B O1B -173.4(2) . . . . ?
C4B N1B C1B C2B 5.7(3) . . . . ?
C4B N1B C8B C7B 54.1(3) . . . . ?
C4B C5B C6B O3B -166.78(17) . . . . ?
C4B C5B C6B C7B -45.8(2) . . . . ?
C4B C5B C6B C9B 77.1(2) . . . . ?
C5B C6B C7B O2B 159.89(17) . . . . ?
C5B C6B C7B C8B 39.8(3) . . . . ?
C5B C6B C9B O4B 100.4(2) . . . . ?
C5B C6B C9B C10B -139.25(19) . . . . ?
C6B O3B C11B O4B -4.8(2) . . . . ?
C6B O3B C11B C12B 112.1(2) . . . . ?
C6B O3B C11B C13B -123.8(2) . . . . ?
C6B C7B C8B N1B -41.2(3) . . . . ?
C6B C9B C10B O2B -12.6(2) . . . . ?
C7B O2B C10B C9B 33.1(2) . . . . ?
C7B C6B C9B O4B -130.93(18) . . . . ?
C7B C6B C9B C10B -10.6(2) . . . . ?
C8B N1B C1B O1B -14.3(4) . . . . ?
C8B N1B C1B C2B 164.81(19) . . . . ?
C8B N1B C4B C3B 179.38(17) . . . . ?
C8B N1B C4B C5B -59.9(2) . . . . ?
C9B O4B C11B O3B -8.9(2) . . . . ?
C9B O4B C11B C12B -126.7(2) . . . . ?
C9B O4B C11B C13B 108.8(2) . . . . ?
C9B C6B C7B O2B 30.3(2) . . . . ?
C9B C6B C7B C8B -89.7(2) . . . . ?
C10B O2B C7B C6B -39.6(2) . . . . ?
C10B O2B C7B C8B 82.9(2) . . . . ?
C11B O3B C6B C5B -110.0(2) . . . . ?
C11B O3B C6B C7B 123.98(19) . . . . ?
C11B O3B C6B C9B 14.9(2) . . . . ?
C11B O4B C9B C6B 17.8(2) . . . . ?
C11B O4B C9B C10B -95.5(2) . . . . ?
C14B C2B C3B C4B -146.2(2) . . . . ?
